data_4080433
loop_
_publ_author_name
'Tanabe, Makoto'
'Takahashi, Atsushi'
'Yamada, Tetsuyuki'
'Osakada, Kohtaro'

_publ_section_title
;
 Dipalladium Complexes with Bridging Monoalkyl or Monophenyl Silyl Ligands
 in the Solid State and in Solution
;
_journal_issue 6
_journal_name_full Organometallics
_journal_page_first 1815
_journal_paper_doi 10.1021/om3012486
_journal_volume 32
_journal_year 2013
_chemical_formula_moiety 'C48 H80 P2 Pd2 Si2'
_chemical_formula_sum 'C48 H80 P2 Pd2 Si2'
_chemical_formula_weight 988.08
_space_group_IT_number 14
_symmetry_cell_setting monoclinic
_symmetry_Int_Tables_number 14
_symmetry_space_group_name_Hall '-P 2ybc'
_symmetry_space_group_name_H-M 'P 1 21/c 1'
_atom_sites_solution_hydrogens geom
_atom_sites_solution_primary direct
_atom_sites_solution_secondary difmap
_cell_angle_alpha 90.0000
_cell_angle_beta 109.673(3)
_cell_angle_gamma 90.0000
_cell_formula_units_Z 4
_cell_length_a 22.049(6)
_cell_length_b 8.577(2)
_cell_length_c 26.569(7)
_cell_measurement_reflns_used 14622
_cell_measurement_temperature 113
_cell_measurement_theta_max 27.48
_cell_measurement_theta_min 3.07
_cell_volume 4731(2)
_computing_cell_refinement CrystalClear
_computing_data_collection 'CrystalClear (Rigaku Corp., 2000)'
_computing_data_reduction CrystalClear
_computing_molecular_graphics 'CrystalStructure 4.0'
_computing_publication_material 'CrystalStructure 4.0 (Rigaku, 2010)'
_computing_structure_refinement 'SHELXL97 (Sheldrick, 2008)'
_computing_structure_solution 'Il Milione (Burla, et al., 2007)'
_diffrn_ambient_temperature 113
_diffrn_detector_area_resol_mean 7.314
_diffrn_measured_fraction_theta_full 0.993
_diffrn_measured_fraction_theta_max 0.993
_diffrn_measurement_device_type 'Rigaku Saturn70'
_diffrn_measurement_method \w
_diffrn_radiation_type 'Mo K\a'
_diffrn_radiation_wavelength 0.71070
_diffrn_reflns_av_R_equivalents 0.1300
_diffrn_reflns_limit_h_max 28
_diffrn_reflns_limit_h_min -27
_diffrn_reflns_limit_k_max 11
_diffrn_reflns_limit_k_min -11
_diffrn_reflns_limit_l_max 33
_diffrn_reflns_limit_l_min -34
_diffrn_reflns_number 33632
_diffrn_reflns_theta_full 27.49
_diffrn_reflns_theta_max 27.48
_diffrn_standards_number 0
_exptl_absorpt_coefficient_mu 0.910
_exptl_absorpt_correction_T_max 0.897
_exptl_absorpt_correction_T_min 0.431
_exptl_absorpt_correction_type multi-scan
_exptl_absorpt_process_details 'REQAB (Rigaku, 1998)'
_exptl_crystal_colour colorless
_exptl_crystal_density_diffrn 1.387
_exptl_crystal_density_method 'not measured'
_exptl_crystal_description prism
_exptl_crystal_F_000 2072.00
_exptl_crystal_size_max 0.400
_exptl_crystal_size_mid 0.120
_exptl_crystal_size_min 0.120
_refine_diff_density_max 2.780
_refine_diff_density_min -1.160
_refine_ls_extinction_method none
_refine_ls_goodness_of_fit_ref 1.034
_refine_ls_hydrogen_treatment mixed
_refine_ls_number_parameters 503
_refine_ls_number_reflns 10770
_refine_ls_number_restraints 0
_refine_ls_R_factor_all 0.0673
_refine_ls_R_factor_gt 0.0527
_refine_ls_shift/su_max 0.002
_refine_ls_structure_factor_coef Fsqd
_refine_ls_weighting_details 'w = 1/[\s^2^(Fo^2^)+(0.0355P)^2^+5.6305P] where P=(Fo^2^+2Fc^2^)/3'
_refine_ls_weighting_scheme calc
_refine_ls_wR_factor_gt 0.1155
_refine_ls_wR_factor_ref 0.1227
_reflns_number_gt 8961
_reflns_number_total 10770
_reflns_threshold_expression F^2^>2.0\s(F^2^)
_cod_data_source_file om3012486_si_002.cif
_cod_data_source_block 2-anti
_cod_database_code 4080433

loop_
_symmetry_equiv_pos_site_id
_symmetry_equiv_pos_as_xyz
1 +X,+Y,+Z
2 -X,1/2+Y,1/2-Z
3 -X,-Y,-Z
4 +X,1/2-Y,1/2+Z

loop_
_atom_site_label
_atom_site_type_symbol
_atom_site_fract_x
_atom_site_fract_y
_atom_site_fract_z
_atom_site_U_iso_or_equiv
_atom_site_adp_type
_atom_site_occupancy
_atom_site_symmetry_multiplicity
_atom_site_calc_flag
_atom_site_refinement_flags
Pd1 Pd 0.733659(11) 0.35087(3) 0.268854(10) 0.01423(8) Uani 1.0 4 d .
Pd2 Pd 0.773682(12) 0.10732(3) 0.223015(10) 0.01499(8) Uani 1.0 4 d .
P1 P 0.71272(4) 0.48455(10) 0.33708(3) 0.01385(16) Uani 1.0 4 d .
P2 P 0.79128(4) -0.03542(10) 0.15511(3) 0.01340(16) Uani 1.0 4 d .
Si1 Si 0.70589(4) 0.30382(11) 0.17548(4) 0.01623(19) Uani 1.0 4 d .
Si2 Si 0.79878(5) 0.15151(11) 0.31670(4) 0.01719(19) Uani 1.0 4 d .
C1 C 0.62073(16) 0.2473(4) 0.13439(14) 0.0175(7) Uani 1.0 4 d .
C2 C 0.60166(16) 0.2314(5) 0.07861(15) 0.0205(7) Uani 1.0 4 d .
C3 C 0.53901(18) 0.1912(5) 0.04832(15) 0.0249(8) Uani 1.0 4 d .
C4 C 0.49400(18) 0.1646(5) 0.07312(16) 0.0272(9) Uani 1.0 4 d .
C5 C 0.51135(19) 0.1804(6) 0.12837(17) 0.0290(9) Uani 1.0 4 d .
C6 C 0.57400(18) 0.2197(5) 0.15832(15) 0.0236(8) Uani 1.0 4 d .
C7 C 0.88128(17) 0.2091(4) 0.36330(14) 0.0196(7) Uani 1.0 4 d .
C8 C 0.89261(18) 0.2305(5) 0.41794(15) 0.0242(8) Uani 1.0 4 d .
C9 C 0.9523(2) 0.2786(5) 0.45253(16) 0.0303(9) Uani 1.0 4 d .
C10 C 1.0021(2) 0.3064(6) 0.43283(18) 0.0330(10) Uani 1.0 4 d .
C11 C 0.9918(2) 0.2856(6) 0.37873(18) 0.0346(10) Uani 1.0 4 d .
C12 C 0.93206(19) 0.2374(5) 0.34437(16) 0.0273(8) Uani 1.0 4 d .
C13 C 0.65116(16) 0.6382(4) 0.30992(14) 0.0176(7) Uani 1.0 4 d .
C14 C 0.58735(16) 0.5689(5) 0.27390(15) 0.0209(7) Uani 1.0 4 d .
C15 C 0.53795(18) 0.6924(5) 0.24489(17) 0.0267(8) Uani 1.0 4 d .
C16 C 0.56522(17) 0.8043(5) 0.21316(16) 0.0258(8) Uani 1.0 4 d .
C17 C 0.62626(18) 0.8799(5) 0.25039(15) 0.0217(7) Uani 1.0 4 d .
C18 C 0.67657(16) 0.7584(4) 0.27854(14) 0.0185(7) Uani 1.0 4 d .
C19 C 0.68190(17) 0.3496(4) 0.37803(14) 0.0175(7) Uani 1.0 4 d .
C20 C 0.63932(17) 0.2193(5) 0.34509(15) 0.0215(7) Uani 1.0 4 d .
C21 C 0.6237(2) 0.0984(5) 0.38130(18) 0.0288(9) Uani 1.0 4 d .
C22 C 0.5905(2) 0.1743(6) 0.41686(17) 0.0307(9) Uani 1.0 4 d .
C23 C 0.6322(2) 0.3033(6) 0.45015(16) 0.0308(9) Uani 1.0 4 d .
C24 C 0.6506(2) 0.4247(5) 0.41525(16) 0.0270(8) Uani 1.0 4 d .
C25 C 0.78095(16) 0.5835(4) 0.38913(14) 0.0171(7) Uani 1.0 4 d .
C26 C 0.76363(17) 0.7269(5) 0.41692(15) 0.0218(7) Uani 1.0 4 d .
C27 C 0.82292(19) 0.7856(5) 0.46239(16) 0.0280(9) Uani 1.0 4 d .
C28 C 0.87768(19) 0.8243(5) 0.44193(16) 0.0269(9) Uani 1.0 4 d .
C29 C 0.89505(17) 0.6849(5) 0.41389(16) 0.0244(8) Uani 1.0 4 d .
C30 C 0.83616(17) 0.6244(5) 0.36860(15) 0.0211(7) Uani 1.0 4 d .
C31 C 0.84825(15) -0.1997(4) 0.18242(13) 0.0155(7) Uani 1.0 4 d .
C32 C 0.82092(16) -0.3147(4) 0.21369(15) 0.0190(7) Uani 1.0 4 d .
C33 C 0.86886(17) -0.4430(5) 0.24019(16) 0.0229(8) Uani 1.0 4 d .
C34 C 0.93268(17) -0.3765(5) 0.27625(16) 0.0262(8) Uani 1.0 4 d .
C35 C 0.96086(17) -0.2691(5) 0.24440(16) 0.0255(8) Uani 1.0 4 d .
C36 C 0.91422(16) -0.1367(5) 0.21851(14) 0.0181(7) Uani 1.0 4 d .
C37 C 0.83322(16) 0.0712(5) 0.11475(14) 0.0182(7) Uani 1.0 4 d .
C38 C 0.87258(18) 0.2084(5) 0.14768(15) 0.0231(8) Uani 1.0 4 d .
C39 C 0.91229(19) 0.2901(5) 0.11796(16) 0.0275(9) Uani 1.0 4 d .
C40 C 0.8690(2) 0.3514(6) 0.06388(18) 0.0315(9) Uani 1.0 4 d .
C41 C 0.8274(2) 0.2205(6) 0.03085(16) 0.0302(9) Uani 1.0 4 d .
C42 C 0.78901(18) 0.1340(5) 0.06054(15) 0.0232(8) Uani 1.0 4 d .
C43 C 0.72056(16) -0.1263(4) 0.10355(13) 0.0160(7) Uani 1.0 4 d .
C44 C 0.73721(16) -0.2571(5) 0.07110(14) 0.0195(7) Uani 1.0 4 d .
C45 C 0.67697(19) -0.3073(5) 0.02495(15) 0.0257(8) Uani 1.0 4 d .
C46 C 0.62356(18) -0.3561(5) 0.04558(15) 0.0245(8) Uani 1.0 4 d .
C47 C 0.60732(16) -0.2283(5) 0.07838(15) 0.0224(8) Uani 1.0 4 d .
C48 C 0.66730(16) -0.1773(5) 0.12521(14) 0.0188(7) Uani 1.0 4 d .
H1 H 0.692(4) 0.435(9) 0.200(3) 0.07(3) Uiso 1.0 4 d .
H2 H 0.727(3) 0.403(6) 0.143(2) 0.026(12) Uiso 1.0 4 d .
H3 H 0.823(3) 0.014(6) 0.285(2) 0.032(13) Uiso 1.0 4 d .
H4 H 0.771(3) 0.062(6) 0.3481(19) 0.025(12) Uiso 1.0 4 d .
H5 H 0.6323 0.2485 0.0612 0.0246 Uiso 1.0 4 calc R
H6 H 0.5271 0.1821 0.0106 0.0299 Uiso 1.0 4 calc R
H7 H 0.4513 0.1355 0.0525 0.0326 Uiso 1.0 4 calc R
H8 H 0.4803 0.1641 0.1454 0.0348 Uiso 1.0 4 calc R
H9 H 0.5856 0.2283 0.1960 0.0283 Uiso 1.0 4 calc R
H10 H 0.8587 0.2118 0.4317 0.0290 Uiso 1.0 4 calc R
H11 H 0.9590 0.2924 0.4895 0.0363 Uiso 1.0 4 calc R
H12 H 1.0430 0.3394 0.4562 0.0396 Uiso 1.0 4 calc R
H13 H 1.0258 0.3045 0.3651 0.0415 Uiso 1.0 4 calc R
H14 H 0.9257 0.2235 0.3075 0.0328 Uiso 1.0 4 calc R
H15 H 0.6435 0.6927 0.3405 0.0212 Uiso 1.0 4 calc R
H16 H 0.5958 0.5003 0.2470 0.0251 Uiso 1.0 4 calc R
H17 H 0.5689 0.5037 0.2959 0.0251 Uiso 1.0 4 calc R
H18 H 0.4992 0.6404 0.2203 0.0321 Uiso 1.0 4 calc R
H19 H 0.5248 0.7522 0.2714 0.0321 Uiso 1.0 4 calc R
H20 H 0.5750 0.7466 0.1845 0.0309 Uiso 1.0 4 calc R
H21 H 0.5330 0.8857 0.1962 0.0309 Uiso 1.0 4 calc R
H22 H 0.6443 0.9506 0.2295 0.0261 Uiso 1.0 4 calc R
H23 H 0.6156 0.9432 0.2774 0.0261 Uiso 1.0 4 calc R
H24 H 0.7147 0.8117 0.3035 0.0222 Uiso 1.0 4 calc R
H25 H 0.6905 0.7029 0.2516 0.0222 Uiso 1.0 4 calc R
H26 H 0.7210 0.2954 0.4023 0.0209 Uiso 1.0 4 calc R
H27 H 0.6618 0.1676 0.3230 0.0258 Uiso 1.0 4 calc R
H28 H 0.5988 0.2646 0.3207 0.0258 Uiso 1.0 4 calc R
H29 H 0.5952 0.0170 0.3590 0.0345 Uiso 1.0 4 calc R
H30 H 0.6639 0.0475 0.4039 0.0345 Uiso 1.0 4 calc R
H31 H 0.5486 0.2181 0.3944 0.0368 Uiso 1.0 4 calc R
H32 H 0.5822 0.0948 0.4408 0.0368 Uiso 1.0 4 calc R
H33 H 0.6719 0.2573 0.4755 0.0370 Uiso 1.0 4 calc R
H34 H 0.6087 0.3557 0.4712 0.0370 Uiso 1.0 4 calc R
H35 H 0.6115 0.4818 0.3937 0.0324 Uiso 1.0 4 calc R
H36 H 0.6809 0.5011 0.4386 0.0324 Uiso 1.0 4 calc R
H37 H 0.7989 0.5044 0.4180 0.0205 Uiso 1.0 4 calc R
H38 H 0.7470 0.8112 0.3904 0.0261 Uiso 1.0 4 calc R
H39 H 0.7293 0.6982 0.4315 0.0261 Uiso 1.0 4 calc R
H40 H 0.8112 0.8798 0.4786 0.0335 Uiso 1.0 4 calc R
H41 H 0.8372 0.7045 0.4904 0.0335 Uiso 1.0 4 calc R
H42 H 0.9159 0.8565 0.4723 0.0322 Uiso 1.0 4 calc R
H43 H 0.8649 0.9129 0.4167 0.0322 Uiso 1.0 4 calc R
H44 H 0.9125 0.6004 0.4402 0.0293 Uiso 1.0 4 calc R
H45 H 0.9289 0.7158 0.3991 0.0293 Uiso 1.0 4 calc R
H46 H 0.8215 0.7050 0.3404 0.0254 Uiso 1.0 4 calc R
H47 H 0.8484 0.5306 0.3525 0.0254 Uiso 1.0 4 calc R
H48 H 0.8547 -0.2568 0.1518 0.0186 Uiso 1.0 4 calc R
H49 H 0.8094 -0.2571 0.2415 0.0228 Uiso 1.0 4 calc R
H50 H 0.7811 -0.3625 0.1890 0.0228 Uiso 1.0 4 calc R
H51 H 0.8503 -0.5103 0.2616 0.0275 Uiso 1.0 4 calc R
H52 H 0.8765 -0.5085 0.2122 0.0275 Uiso 1.0 4 calc R
H53 H 0.9259 -0.3178 0.3060 0.0314 Uiso 1.0 4 calc R
H54 H 0.9631 -0.4627 0.2917 0.0314 Uiso 1.0 4 calc R
H55 H 0.9704 -0.3299 0.2163 0.0305 Uiso 1.0 4 calc R
H56 H 1.0018 -0.2246 0.2683 0.0305 Uiso 1.0 4 calc R
H57 H 0.9332 -0.0713 0.1969 0.0217 Uiso 1.0 4 calc R
H58 H 0.9080 -0.0702 0.2468 0.0217 Uiso 1.0 4 calc R
H59 H 0.8643 -0.0030 0.1075 0.0219 Uiso 1.0 4 calc R
H60 H 0.8429 0.2845 0.1550 0.0277 Uiso 1.0 4 calc R
H61 H 0.9018 0.1688 0.1824 0.0277 Uiso 1.0 4 calc R
H62 H 0.9364 0.3779 0.1399 0.0330 Uiso 1.0 4 calc R
H63 H 0.9439 0.2158 0.1125 0.0330 Uiso 1.0 4 calc R
H64 H 0.8409 0.4351 0.0694 0.0378 Uiso 1.0 4 calc R
H65 H 0.8959 0.3965 0.0443 0.0378 Uiso 1.0 4 calc R
H66 H 0.8555 0.1452 0.0209 0.0363 Uiso 1.0 4 calc R
H67 H 0.7972 0.2649 -0.0026 0.0363 Uiso 1.0 4 calc R
H68 H 0.7655 0.0461 0.0383 0.0278 Uiso 1.0 4 calc R
H69 H 0.7569 0.2057 0.0664 0.0278 Uiso 1.0 4 calc R
H70 H 0.7011 -0.0415 0.0772 0.0192 Uiso 1.0 4 calc R
H71 H 0.7548 -0.3475 0.0946 0.0234 Uiso 1.0 4 calc R
H72 H 0.7706 -0.2202 0.0566 0.0234 Uiso 1.0 4 calc R
H73 H 0.6619 -0.2196 -0.0004 0.0308 Uiso 1.0 4 calc R
H74 H 0.6879 -0.3954 0.0055 0.0308 Uiso 1.0 4 calc R
H75 H 0.6370 -0.4508 0.0679 0.0294 Uiso 1.0 4 calc R
H76 H 0.5846 -0.3824 0.0149 0.0294 Uiso 1.0 4 calc R
H77 H 0.5739 -0.2663 0.0926 0.0269 Uiso 1.0 4 calc R
H78 H 0.5896 -0.1373 0.0551 0.0269 Uiso 1.0 4 calc R
H79 H 0.6560 -0.0897 0.1447 0.0225 Uiso 1.0 4 calc R
H80 H 0.6828 -0.2650 0.1505 0.0225 Uiso 1.0 4 calc R

loop_
_atom_site_aniso_label
_atom_site_aniso_U_11
_atom_site_aniso_U_22
_atom_site_aniso_U_33
_atom_site_aniso_U_12
_atom_site_aniso_U_13
_atom_site_aniso_U_23
Pd1 0.01230(12) 0.01740(13) 0.01191(12) 0.00013(9) 0.00266(9) -0.00240(9)
Pd2 0.01314(13) 0.01719(13) 0.01335(13) 0.00066(9) 0.00275(9) -0.00236(9)
P1 0.0141(4) 0.0153(4) 0.0120(4) 0.0007(3) 0.0042(3) -0.0007(3)
P2 0.0117(4) 0.0165(4) 0.0106(4) 0.0000(3) 0.0018(3) -0.0001(3)
Si1 0.0156(5) 0.0182(5) 0.0134(4) -0.0012(4) 0.0029(4) -0.0009(4)
Si2 0.0170(5) 0.0188(5) 0.0141(5) 0.0003(4) 0.0029(4) 0.0004(4)
C1 0.0181(16) 0.0174(15) 0.0141(16) 0.0011(13) 0.0017(12) 0.0019(13)
C2 0.0168(17) 0.0254(18) 0.0180(17) -0.0007(14) 0.0039(13) -0.0003(14)
C3 0.0200(18) 0.036(2) 0.0158(17) -0.0005(15) 0.0022(14) 0.0021(15)
C4 0.0173(17) 0.040(3) 0.0207(19) -0.0068(16) 0.0013(14) -0.0005(16)
C5 0.0228(19) 0.041(3) 0.024(2) -0.0057(17) 0.0086(15) 0.0023(18)
C6 0.0222(18) 0.0274(19) 0.0183(17) -0.0018(15) 0.0030(14) 0.0018(15)
C7 0.0220(17) 0.0163(16) 0.0176(17) 0.0016(13) 0.0029(13) 0.0027(13)
C8 0.0217(18) 0.0299(19) 0.0199(18) 0.0034(15) 0.0056(14) 0.0016(15)
C9 0.030(2) 0.035(3) 0.0184(18) -0.0019(17) -0.0021(15) -0.0006(16)
C10 0.0209(19) 0.041(3) 0.028(2) -0.0059(17) -0.0036(16) 0.0051(19)
C11 0.0217(19) 0.053(3) 0.027(2) -0.0056(18) 0.0054(16) 0.007(2)
C12 0.0235(19) 0.037(3) 0.0203(18) -0.0014(16) 0.0059(15) 0.0032(16)
C13 0.0185(16) 0.0204(16) 0.0128(15) 0.0021(13) 0.0037(12) 0.0016(13)
C14 0.0140(16) 0.0243(17) 0.0233(18) 0.0005(14) 0.0048(13) -0.0001(15)
C15 0.0159(17) 0.035(2) 0.028(2) 0.0046(15) 0.0050(14) 0.0050(17)
C16 0.0191(17) 0.032(2) 0.0240(19) 0.0076(15) 0.0049(14) 0.0087(16)
C17 0.0257(19) 0.0187(16) 0.0225(18) 0.0057(14) 0.0104(15) 0.0031(14)
C18 0.0157(16) 0.0197(16) 0.0183(16) 0.0028(13) 0.0033(13) 0.0021(13)
C19 0.0203(16) 0.0205(16) 0.0123(15) -0.0011(13) 0.0064(13) 0.0011(13)
C20 0.0214(17) 0.0240(18) 0.0184(17) -0.0068(14) 0.0058(13) -0.0020(14)
C21 0.028(2) 0.028(2) 0.031(3) -0.0062(16) 0.0105(17) 0.0028(17)
C22 0.028(2) 0.043(3) 0.026(2) -0.0025(17) 0.0148(16) 0.0104(18)
C23 0.035(3) 0.039(3) 0.0229(19) 0.0007(18) 0.0162(17) 0.0057(18)
C24 0.037(3) 0.0303(19) 0.0197(18) 0.0005(17) 0.0175(16) -0.0009(16)
C25 0.0142(15) 0.0205(16) 0.0147(15) 0.0001(13) 0.0026(12) 0.0000(13)
C26 0.0206(17) 0.0263(18) 0.0180(17) -0.0032(14) 0.0059(13) -0.0078(14)
C27 0.031(2) 0.030(2) 0.0200(18) -0.0046(16) 0.0047(15) -0.0089(16)
C28 0.0260(19) 0.0241(18) 0.0230(19) -0.0049(15) -0.0018(15) -0.0026(15)
C29 0.0158(17) 0.0272(19) 0.0266(19) -0.0036(14) 0.0024(14) -0.0011(16)
C30 0.0193(17) 0.0266(18) 0.0173(17) -0.0055(14) 0.0057(14) -0.0036(14)
C31 0.0128(15) 0.0182(15) 0.0144(15) 0.0011(12) 0.0031(12) -0.0010(13)
C32 0.0141(15) 0.0183(16) 0.0220(17) 0.0016(13) 0.0025(13) 0.0026(14)
C33 0.0216(18) 0.0201(17) 0.0270(19) 0.0064(14) 0.0082(15) 0.0052(15)
C34 0.0147(17) 0.034(2) 0.026(2) 0.0063(15) 0.0029(14) 0.0081(16)
C35 0.0133(16) 0.032(2) 0.029(2) 0.0065(15) 0.0043(14) 0.0069(16)
C36 0.0127(15) 0.0226(17) 0.0187(16) 0.0024(13) 0.0048(13) 0.0017(14)
C37 0.0170(16) 0.0228(17) 0.0137(16) -0.0010(13) 0.0035(12) 0.0005(13)
C38 0.0207(17) 0.0276(19) 0.0177(17) -0.0050(15) 0.0022(13) 0.0021(15)
C39 0.0237(19) 0.030(2) 0.026(2) -0.0073(16) 0.0046(15) 0.0050(16)
C40 0.032(3) 0.036(3) 0.028(2) -0.0024(18) 0.0125(17) 0.0116(18)
C41 0.032(2) 0.042(3) 0.0168(18) -0.0035(18) 0.0090(15) 0.0072(17)
C42 0.0210(18) 0.0292(19) 0.0167(17) -0.0004(15) 0.0030(14) 0.0026(15)
C43 0.0152(15) 0.0196(16) 0.0124(15) -0.0015(13) 0.0037(12) -0.0022(13)
C44 0.0169(16) 0.0250(17) 0.0157(16) -0.0028(13) 0.0041(13) -0.0072(14)
C45 0.0261(19) 0.030(2) 0.0171(17) -0.0040(16) 0.0027(14) -0.0086(15)
C46 0.0231(18) 0.0230(18) 0.0204(18) -0.0052(14) -0.0018(14) -0.0024(15)
C47 0.0142(16) 0.0312(19) 0.0200(17) -0.0050(14) 0.0032(13) -0.0013(15)
C48 0.0159(16) 0.0266(17) 0.0137(15) -0.0041(13) 0.0048(12) -0.0008(14)

loop_
_atom_type_symbol
_atom_type_description
_atom_type_scat_dispersion_real
_atom_type_scat_dispersion_imag
_atom_type_scat_source
C C 0.0033 0.0016
;
International Tables for Crystallography
(1992, Vol. C, Tables 4.2.6.8 and 6.1.1.4)
;
H H 0.0000 0.0000
;
International Tables for Crystallography
(1992, Vol. C, Table 6.1.1.4)
;
Pd Pd -0.9988 1.0072
;
International Tables for Crystallography
(1992, Vol. C, Tables 4.2.6.8 and 6.1.1.4)
;
Si Si 0.0817 0.0704
;
International Tables for Crystallography
(1992, Vol. C, Tables 4.2.6.8 and 6.1.1.4)
;
P P 0.1023 0.0942
;
International Tables for Crystallography
(1992, Vol. C, Tables 4.2.6.8 and 6.1.1.4)
;

loop_
_geom_angle_atom_site_label_1
_geom_angle_atom_site_label_2
_geom_angle_atom_site_label_3
_geom_angle
_geom_angle_publ_flag
Pd2 Pd1 P1 155.89(3) yes
Pd2 Pd1 Si1 53.83(3) yes
Pd2 Pd1 Si2 56.13(4) yes
P1 Pd1 Si1 148.13(3) yes
P1 Pd1 Si2 100.70(4) yes
Si1 Pd1 Si2 109.93(4) yes
Pd1 Pd2 P2 157.15(3) yes
Pd1 Pd2 Si1 55.81(3) yes
Pd1 Pd2 Si2 53.59(3) yes
P2 Pd2 Si1 101.87(4) yes
P2 Pd2 Si2 148.54(4) yes
Si1 Pd2 Si2 109.39(4) yes
Pd1 P1 C13 111.07(13) yes
Pd1 P1 C19 110.88(13) yes
Pd1 P1 C25 118.70(14) yes
C13 P1 C19 107.77(18) yes
C13 P1 C25 105.45(15) yes
C19 P1 C25 102.15(16) yes
Pd2 P2 C31 111.32(12) yes
Pd2 P2 C37 115.59(12) yes
Pd2 P2 C43 118.34(13) yes
C31 P2 C37 101.18(17) yes
C31 P2 C43 104.92(15) yes
C37 P2 C43 103.61(16) yes
Pd1 Si1 Pd2 70.36(3) yes
Pd1 Si1 C1 120.15(14) yes
Pd2 Si1 C1 117.39(12) yes
Pd1 Si2 Pd2 70.27(3) yes
Pd1 Si2 C7 116.66(12) yes
Pd2 Si2 C7 123.91(15) yes
Si1 C1 C2 121.4(3) yes
Si1 C1 C6 121.4(3) yes
C2 C1 C6 117.3(3) yes
C1 C2 C3 121.5(4) yes
C2 C3 C4 119.9(4) yes
C3 C4 C5 120.0(4) yes
C4 C5 C6 119.8(5) yes
C1 C6 C5 121.6(4) yes
Si2 C7 C8 120.7(3) yes
Si2 C7 C12 121.5(3) yes
C8 C7 C12 117.8(4) yes
C7 C8 C9 121.5(5) yes
C8 C9 C10 119.7(4) yes
C9 C10 C11 119.6(4) yes
C10 C11 C12 120.5(5) yes
C7 C12 C11 120.9(4) yes
P1 C13 C14 111.4(3) yes
P1 C13 C18 109.5(3) yes
C14 C13 C18 110.2(3) yes
C13 C14 C15 113.3(3) yes
C14 C15 C16 111.6(4) yes
C15 C16 C17 109.6(4) yes
C16 C17 C18 111.5(3) yes
C13 C18 C17 112.7(4) yes
P1 C19 C20 113.2(3) yes
P1 C19 C24 116.7(3) yes
C20 C19 C24 110.8(4) yes
C19 C20 C21 111.1(4) yes
C20 C21 C22 110.9(4) yes
C21 C22 C23 110.5(4) yes
C22 C23 C24 111.9(4) yes
C19 C24 C23 112.0(4) yes
P1 C25 C26 116.6(3) yes
P1 C25 C30 112.2(3) yes
C26 C25 C30 110.0(3) yes
C25 C26 C27 110.8(3) yes
C26 C27 C28 111.0(4) yes
C27 C28 C29 111.4(4) yes
C28 C29 C30 111.3(3) yes
C25 C30 C29 111.2(4) yes
P2 C31 C32 111.1(3) yes
P2 C31 C36 110.3(3) yes
C32 C31 C36 110.3(3) yes
C31 C32 C33 112.1(4) yes
C32 C33 C34 111.8(3) yes
C33 C34 C35 110.0(4) yes
C34 C35 C36 111.2(4) yes
C31 C36 C35 111.6(3) yes
P2 C37 C38 109.8(3) yes
P2 C37 C42 115.3(3) yes
C38 C37 C42 108.7(3) yes
C37 C38 C39 111.5(4) yes
C38 C39 C40 111.0(4) yes
C39 C40 C41 110.6(4) yes
C40 C41 C42 112.9(4) yes
C37 C42 C41 111.5(3) yes
P2 C43 C44 114.8(3) yes
P2 C43 C48 113.6(3) yes
C44 C43 C48 111.1(3) yes
C43 C44 C45 110.4(3) yes
C44 C45 C46 110.9(4) yes
C45 C46 C47 111.7(4) yes
C46 C47 C48 111.4(3) yes
C43 C48 C47 109.6(3) yes
Pd2 Pd1 H1 89(3) no
P1 Pd1 H1 114(3) no
Si1 Pd1 H1 35(3) no
Si2 Pd1 H1 145(3) no
Pd1 Pd2 H3 96.6(18) no
P2 Pd2 H3 105.6(18) no
Si1 Pd2 H3 152.4(17) no
Si2 Pd2 H3 43.0(18) no
Pd1 Si1 H1 53(3) no
Pd1 Si1 H2 121.0(19) no
Pd2 Si1 H1 123(3) no
Pd2 Si1 H2 119.4(19) no
C1 Si1 H1 98(3) no
C1 Si1 H2 105.9(17) no
H1 Si1 H2 88(4) no
Pd1 Si2 H3 119.7(17) no
Pd1 Si2 H4 114.5(18) no
Pd2 Si2 H3 49.5(17) no
Pd2 Si2 H4 122.2(18) no
C7 Si2 H3 96.9(16) no
C7 Si2 H4 105.4(16) no
H3 Si2 H4 101(3) no
C1 C2 H5 119.271 no
C3 C2 H5 119.263 no
C2 C3 H6 120.048 no
C4 C3 H6 120.037 no
C3 C4 H7 120.014 no
C5 C4 H7 120.020 no
C4 C5 H8 120.123 no
C6 C5 H8 120.119 no
C1 C6 H9 119.178 no
C5 C6 H9 119.192 no
C7 C8 H10 119.230 no
C9 C8 H10 119.232 no
C8 C9 H11 120.160 no
C10 C9 H11 120.160 no
C9 C10 H12 120.193 no
C11 C10 H12 120.208 no
C10 C11 H13 119.754 no
C12 C11 H13 119.744 no
C7 C12 H14 119.568 no
C11 C12 H14 119.552 no
P1 C13 H15 108.548 no
C14 C13 H15 108.545 no
C18 C13 H15 108.552 no
C13 C14 H16 108.926 no
C13 C14 H17 108.931 no
C15 C14 H16 108.910 no
C15 C14 H17 108.919 no
H16 C14 H17 107.747 no
C14 C15 H18 109.306 no
C14 C15 H19 109.295 no
C16 C15 H18 109.321 no
C16 C15 H19 109.317 no
H18 C15 H19 107.971 no
C15 C16 H20 109.754 no
C15 C16 H21 109.733 no
C17 C16 H20 109.761 no
C17 C16 H21 109.751 no
H20 C16 H21 108.229 no
C16 C17 H22 109.321 no
C16 C17 H23 109.332 no
C18 C17 H22 109.317 no
C18 C17 H23 109.317 no
H22 C17 H23 107.972 no
C13 C18 H24 109.076 no
C13 C18 H25 109.055 no
C17 C18 H24 109.063 no
C17 C18 H25 109.058 no
H24 C18 H25 107.817 no
P1 C19 H26 105.011 no
C20 C19 H26 105.003 no
C24 C19 H26 105.007 no
C19 C20 H27 109.426 no
C19 C20 H28 109.414 no
C21 C20 H27 109.418 no
C21 C20 H28 109.413 no
H27 C20 H28 108.011 no
C20 C21 H29 109.446 no
C20 C21 H30 109.443 no
C22 C21 H29 109.466 no
C22 C21 H30 109.464 no
H29 C21 H30 108.040 no
C21 C22 H31 109.551 no
C21 C22 H32 109.543 no
C23 C22 H31 109.541 no
C23 C22 H32 109.547 no
H31 C22 H32 108.093 no
C22 C23 H33 109.230 no
C22 C23 H34 109.232 no
C24 C23 H33 109.230 no
C24 C23 H34 109.221 no
H33 C23 H34 107.921 no
C19 C24 H35 109.213 no
C19 C24 H36 109.212 no
C23 C24 H35 109.230 no
C23 C24 H36 109.230 no
H35 C24 H36 107.917 no
P1 C25 H37 105.738 no
C26 C25 H37 105.728 no
C30 C25 H37 105.734 no
C25 C26 H38 109.493 no
C25 C26 H39 109.491 no
C27 C26 H38 109.494 no
C27 C26 H39 109.487 no
H38 C26 H39 108.060 no
C26 C27 H40 109.427 no
C26 C27 H41 109.423 no
C28 C27 H40 109.432 no
C28 C27 H41 109.444 no
H40 C27 H41 108.021 no
C27 C28 H42 109.354 no
C27 C28 H43 109.351 no
C29 C28 H42 109.351 no
C29 C28 H43 109.363 no
H42 C28 H43 107.989 no
C28 C29 H44 109.377 no
C28 C29 H45 109.366 no
C30 C29 H44 109.363 no
C30 C29 H45 109.378 no
H44 C29 H45 107.988 no
C25 C30 H46 109.387 no
C25 C30 H47 109.386 no
C29 C30 H46 109.380 no
C29 C30 H47 109.392 no
H46 C30 H47 107.990 no
P2 C31 H48 108.339 no
C32 C31 H48 108.337 no
C36 C31 H48 108.342 no
C31 C32 H49 109.195 no
C31 C32 H50 109.198 no
C33 C32 H49 109.193 no
C33 C32 H50 109.202 no
H49 C32 H50 107.890 no
C32 C33 H51 109.269 no
C32 C33 H52 109.262 no
C34 C33 H51 109.263 no
C34 C33 H52 109.262 no
H51 C33 H52 107.926 no
C33 C34 H53 109.671 no
C33 C34 H54 109.673 no
C35 C34 H53 109.667 no
C35 C34 H54 109.670 no
H53 C34 H54 108.159 no
C34 C35 H55 109.393 no
C34 C35 H56 109.395 no
C36 C35 H55 109.391 no
C36 C35 H56 109.397 no
H55 C35 H56 108.009 no
C31 C36 H57 109.302 no
C31 C36 H58 109.297 no
C35 C36 H57 109.283 no
C35 C36 H58 109.294 no
H57 C36 H58 107.949 no
P2 C37 H59 107.586 no
C38 C37 H59 107.586 no
C42 C37 H59 107.582 no
C37 C38 H60 109.333 no
C37 C38 H61 109.335 no
C39 C38 H60 109.330 no
C39 C38 H61 109.331 no
H60 C38 H61 107.989 no
C38 C39 H62 109.437 no
C38 C39 H63 109.449 no
C40 C39 H62 109.445 no
C40 C39 H63 109.446 no
H62 C39 H63 108.029 no
C39 C40 H64 109.527 no
C39 C40 H65 109.529 no
C41 C40 H64 109.533 no
C41 C40 H65 109.528 no
H64 C40 H65 108.090 no
C40 C41 H66 109.001 no
C40 C41 H67 108.997 no
C42 C41 H66 108.994 no
C42 C41 H67 108.988 no
H66 C41 H67 107.791 no
C37 C42 H68 109.334 no
C37 C42 H69 109.328 no
C41 C42 H68 109.330 no
C41 C42 H69 109.327 no
H68 C42 H69 107.983 no
P2 C43 H70 105.460 no
C44 C43 H70 105.460 no
C48 C43 H70 105.451 no
C43 C44 H71 109.585 no
C43 C44 H72 109.577 no
C45 C44 H71 109.582 no
C45 C44 H72 109.581 no
H71 C44 H72 108.125 no
C44 C45 H73 109.455 no
C44 C45 H74 109.454 no
C46 C45 H73 109.456 no
C46 C45 H74 109.453 no
H73 C45 H74 108.032 no
C45 C46 H75 109.268 no
C45 C46 H76 109.265 no
C47 C46 H75 109.282 no
C47 C46 H76 109.272 no
H75 C46 H76 107.937 no
C46 C47 H77 109.363 no
C46 C47 H78 109.360 no
C48 C47 H77 109.353 no
C48 C47 H78 109.341 no
H77 C47 H78 107.996 no
C43 C48 H79 109.761 no
C43 C48 H80 109.771 no
C47 C48 H79 109.757 no
C47 C48 H80 109.760 no
H79 C48 H80 108.219 no
Pd1 H1 Si1 92(4) no
Pd2 H3 Si2 87(3) no

loop_
_geom_bond_atom_site_label_1
_geom_bond_atom_site_label_2
_geom_bond_distance
_geom_bond_publ_flag
Pd1 Pd2 2.7110(6) yes
Pd1 P1 2.3189(11) yes
Pd1 Si1 2.3811(13) yes
Pd1 Si2 2.3179(11) yes
Pd2 P2 2.3186(11) yes
Pd2 Si1 2.3235(10) yes
Pd2 Si2 2.3913(13) yes
P1 C13 1.855(4) yes
P1 C19 1.866(5) yes
P1 C25 1.870(4) yes
P2 C31 1.864(4) yes
P2 C37 1.873(5) yes
P2 C43 1.865(3) yes
Si1 C1 1.890(4) yes
Si2 C7 1.889(4) yes
C1 C2 1.404(6) yes
C1 C6 1.401(7) yes
C2 C3 1.388(5) yes
C3 C4 1.383(7) yes
C4 C5 1.393(6) yes
C5 C6 1.384(5) yes
C7 C8 1.400(6) yes
C7 C12 1.395(7) yes
C8 C9 1.391(5) yes
C9 C10 1.386(8) yes
C10 C11 1.389(7) yes
C11 C12 1.388(6) yes
C13 C14 1.531(5) yes
C13 C18 1.545(6) yes
C14 C15 1.529(6) yes
C15 C16 1.528(7) yes
C16 C17 1.521(5) yes
C17 C18 1.522(5) yes
C19 C20 1.531(5) yes
C19 C24 1.526(7) yes
C20 C21 1.531(7) yes
C21 C22 1.522(8) yes
C22 C23 1.518(6) yes
C23 C24 1.537(7) yes
C25 C26 1.547(6) yes
C25 C30 1.533(6) yes
C26 C27 1.536(5) yes
C27 C28 1.518(7) yes
C28 C29 1.524(6) yes
C29 C30 1.533(5) yes
C31 C32 1.537(6) yes
C31 C36 1.545(5) yes
C32 C33 1.524(5) yes
C33 C34 1.522(5) yes
C34 C35 1.518(7) yes
C35 C36 1.531(5) yes
C37 C38 1.547(5) yes
C37 C42 1.539(5) yes
C38 C39 1.532(7) yes
C39 C40 1.526(6) yes
C40 C41 1.526(6) yes
C41 C42 1.530(7) yes
C43 C44 1.533(6) yes
C43 C48 1.535(6) yes
C44 C45 1.535(5) yes
C45 C46 1.516(7) yes
C46 C47 1.517(6) yes
C47 C48 1.543(5) yes
Pd1 H1 1.90(7) no
Pd2 H3 1.82(5) no
Si1 H1 1.38(8) no
Si1 H2 1.39(6) no
Si2 H3 1.63(6) no
Si2 H4 1.41(6) no
C2 H5 0.950 no
C3 H6 0.950 no
C4 H7 0.950 no
C5 H8 0.950 no
C6 H9 0.950 no
C8 H10 0.950 no
C9 H11 0.950 no
C10 H12 0.950 no
C11 H13 0.950 no
C12 H14 0.950 no
C13 H15 1.000 no
C14 H16 0.990 no
C14 H17 0.990 no
C15 H18 0.990 no
C15 H19 0.990 no
C16 H20 0.990 no
C16 H21 0.990 no
C17 H22 0.990 no
C17 H23 0.990 no
C18 H24 0.990 no
C18 H25 0.990 no
C19 H26 1.000 no
C20 H27 0.990 no
C20 H28 0.990 no
C21 H29 0.990 no
C21 H30 0.990 no
C22 H31 0.990 no
C22 H32 0.990 no
C23 H33 0.990 no
C23 H34 0.990 no
C24 H35 0.990 no
C24 H36 0.990 no
C25 H37 1.000 no
C26 H38 0.990 no
C26 H39 0.990 no
C27 H40 0.990 no
C27 H41 0.990 no
C28 H42 0.990 no
C28 H43 0.990 no
C29 H44 0.990 no
C29 H45 0.990 no
C30 H46 0.990 no
C30 H47 0.990 no
C31 H48 1.000 no
C32 H49 0.990 no
C32 H50 0.990 no
C33 H51 0.990 no
C33 H52 0.990 no
C34 H53 0.990 no
C34 H54 0.990 no
C35 H55 0.990 no
C35 H56 0.990 no
C36 H57 0.990 no
C36 H58 0.990 no
C37 H59 1.000 no
C38 H60 0.990 no
C38 H61 0.990 no
C39 H62 0.990 no
C39 H63 0.990 no
C40 H64 0.990 no
C40 H65 0.990 no
C41 H66 0.990 no
C41 H67 0.990 no
C42 H68 0.990 no
C42 H69 0.990 no
C43 H70 1.000 no
C44 H71 0.990 no
C44 H72 0.990 no
C45 H73 0.990 no
C45 H74 0.990 no
C46 H75 0.990 no
C46 H76 0.990 no
C47 H77 0.990 no
C47 H78 0.990 no
C48 H79 0.990 no
C48 H80 0.990 no
